data_4129233
loop_
_publ_author_name
'Jenkins, David M.'
'Peters, Jonas C.'

_publ_section_title
;
 Spin-state tuning at pseudotetrahedral d(7) ions: examining the
 structural and magnetic phenomena of four-coordinate [BP3]CoII-X systems.
;
_journal_issue 19
_journal_name_full 'Journal of the American Chemical Society'
_journal_page_first 7148
_journal_page_last 7165
_journal_paper_doi 10.1021/ja045310m
_journal_volume 127
_journal_year 2005
_chemical_formula_sum 'C69 H76 B Co P3 S'
_chemical_formula_weight 1100.01
_chemical_name_common '[PhBP3]CoS(2,4,6-tBu-Ph)'
_space_group_IT_number 2
_space_group_name_Hall '-P 1'
_space_group_name_H-M_alt 'P -1'
_symmetry_cell_setting triclinic
_symmetry_space_group_name_H-M 'P -1'
_atom_sites_solution_hydrogens geom
_atom_sites_solution_primary direct
_atom_sites_solution_secondary difmap
_audit_creation_method SHELXL-97
_cell_angle_alpha 99.1450(10)
_cell_angle_beta 106.5870(10)
_cell_angle_gamma 107.0290(10)
_cell_formula_units_Z 2
_cell_length_a 13.8333(10)
_cell_length_b 13.9539(10)
_cell_length_c 17.5922(13)
_cell_measurement_reflns_used 5547
_cell_measurement_temperature 96
_cell_measurement_theta_max 22.31
_cell_measurement_theta_min 2.26
_cell_volume 3000.8(4)
_computing_cell_refinement 'SMART v5.054'
_computing_data_collection 'SMART and SAINT'
_computing_data_reduction 'SAINT v6.22'
_computing_molecular_graphics 'Diamond v2.1'
_computing_structure_refinement SHELXL-97
_computing_structure_solution SHELXS-97
_diffrn_ambient_temperature 96
_diffrn_measured_fraction_theta_full 0.921
_diffrn_measured_fraction_theta_max 0.921
_diffrn_radiation_monochromator graphite
_diffrn_radiation_source 'fine-focus sealed tube'
_diffrn_radiation_type MoK\a
_diffrn_radiation_wavelength 0.71073
_diffrn_reflns_av_R_equivalents 0.1354
_diffrn_reflns_av_sigmaI/netI 0.1677
_diffrn_reflns_limit_h_max 18
_diffrn_reflns_limit_h_min -18
_diffrn_reflns_limit_k_max 18
_diffrn_reflns_limit_k_min -18
_diffrn_reflns_limit_l_max 23
_diffrn_reflns_limit_l_min -23
_diffrn_reflns_number 63510
_diffrn_reflns_theta_full 28.59
_diffrn_reflns_theta_max 28.59
_diffrn_reflns_theta_min 1.25
_exptl_absorpt_coefficient_mu 0.441
_exptl_crystal_colour green
_exptl_crystal_density_diffrn 1.217
_exptl_crystal_density_method 'not measured'
_exptl_crystal_description blade
_exptl_crystal_F_000 1166
_exptl_crystal_size_max 0.15
_exptl_crystal_size_mid 0.11
_exptl_crystal_size_min 0.05
_refine_diff_density_max 1.607
_refine_diff_density_min -0.720
_refine_diff_density_rms 0.111
_refine_ls_extinction_method none
_refine_ls_goodness_of_fit_ref 1.576
_refine_ls_hydrogen_treatment mixed
_refine_ls_matrix_type full
_refine_ls_number_parameters 643
_refine_ls_number_reflns 14141
_refine_ls_number_restraints 0
_refine_ls_restrained_S_all 1.576
_refine_ls_R_factor_all 0.1759
_refine_ls_R_factor_gt 0.0663
_refine_ls_shift/su_max 0.000
_refine_ls_shift/su_mean 0.000
_refine_ls_structure_factor_coef Fsqd
_refine_ls_weighting_details 1/\s^2^(Fo^2^)
_refine_ls_weighting_scheme \s
_refine_ls_wR_factor_gt 0.1133
_refine_ls_wR_factor_ref 0.1318
_reflns_number_gt 6625
_reflns_number_total 14141
_reflns_threshold_expression >2sigma(I)
_cod_data_source_file ja045310msi20050202_055548.cif
_cod_data_source_block dmj31
_cod_original_sg_symbol_H-M P-1
_cod_database_code 4129233

loop_
_symmetry_equiv_pos_as_xyz
'x, y, z'
'-x, -y, -z'

loop_
_atom_site_label
_atom_site_type_symbol
_atom_site_fract_x
_atom_site_fract_y
_atom_site_fract_z
_atom_site_U_iso_or_equiv
_atom_site_adp_type
_atom_site_occupancy
_atom_site_symmetry_multiplicity
_atom_site_calc_flag
_atom_site_refinement_flags
Co1 Co 0.83864(5) 0.82230(5) 0.23891(4) 0.01722(18) Uani 1 1 d .
P1 P 1.00203(10) 0.82539(10) 0.22170(8) 0.0168(3) Uani 1 1 d .
P2 P 0.76272(10) 0.85508(10) 0.11251(8) 0.0179(3) Uani 1 1 d .
P3 P 0.75973(10) 0.63732(10) 0.19133(8) 0.0189(3) Uani 1 1 d .
S1 S 0.87334(10) 0.92247(10) 0.36115(8) 0.0220(3) Uani 1 1 d .
B1 B 0.8429(4) 0.6872(4) 0.0587(3) 0.0157(13) Uani 1 1 d .
C1 C 0.8512(3) 0.6234(4) -0.0240(3) 0.0180(11) Uani 1 1 d .
C2 C 0.8632(4) 0.5263(4) -0.0277(3) 0.0228(12) Uani 1 1 d .
H2 H 0.8651 0.4983 0.0183 0.027 Uiso 1 1 calc R
C3 C 0.8723(4) 0.4701(4) -0.0957(3) 0.0277(13) Uani 1 1 d .
H3 H 0.8805 0.4049 -0.0957 0.033 Uiso 1 1 calc R
C4 C 0.8695(4) 0.5084(4) -0.1637(3) 0.0292(13) Uani 1 1 d .
H4 H 0.8735 0.4691 -0.2112 0.035 Uiso 1 1 calc R
C5 C 0.8608(4) 0.6048(4) -0.1616(3) 0.0268(13) Uani 1 1 d .
H5 H 0.8603 0.6331 -0.2073 0.032 Uiso 1 1 calc R
C6 C 0.8527(3) 0.6599(4) -0.0924(3) 0.0221(12) Uani 1 1 d .
H6 H 0.8480 0.7265 -0.0919 0.026 Uiso 1 1 calc R
C7 C 0.9664(3) 0.7233(3) 0.1301(3) 0.0185(12) Uani 1 1 d .
H7A H 1.0201 0.7457 0.1034 0.022 Uiso 1 1 calc R
H7B H 0.9740 0.6610 0.1475 0.022 Uiso 1 1 calc R
C8 C 0.8094(3) 0.7894(3) 0.0401(3) 0.0158(11) Uani 1 1 d .
H8A H 0.7520 0.7659 -0.0148 0.019 Uiso 1 1 calc R
H8B H 0.8732 0.8415 0.0367 0.019 Uiso 1 1 calc R
C9 C 0.7498(3) 0.6085(3) 0.0854(3) 0.0191(12) Uani 1 1 d .
H9A H 0.7508 0.5375 0.0702 0.023 Uiso 1 1 calc R
H9B H 0.6783 0.6069 0.0515 0.023 Uiso 1 1 calc R
C10 C 1.1122(4) 0.8120(4) 0.3020(3) 0.0169(11) Uani 1 1 d .
C11 C 1.1394(4) 0.8633(4) 0.3837(3) 0.0200(12) Uani 1 1 d .
H11 H 1.0996 0.9038 0.3983 0.024 Uiso 1 1 calc R
C12 C 1.2246(4) 0.8557(4) 0.4442(3) 0.0263(13) Uani 1 1 d .
H12 H 1.2447 0.8927 0.4999 0.032 Uiso 1 1 calc R
C13 C 1.2803(4) 0.7935(4) 0.4231(3) 0.0280(13) Uani 1 1 d .
H13 H 1.3380 0.7875 0.4646 0.034 Uiso 1 1 calc R
C14 C 1.2525(4) 0.7412(4) 0.3432(3) 0.0268(13) Uani 1 1 d .
H14 H 1.2900 0.6979 0.3294 0.032 Uiso 1 1 calc R
C15 C 1.1698(3) 0.7510(4) 0.2823(3) 0.0221(12) Uani 1 1 d .
H15 H 1.1522 0.7158 0.2265 0.026 Uiso 1 1 calc R
C16 C 1.0772(3) 0.9469(4) 0.2053(3) 0.0153(11) Uani 1 1 d .
C17 C 1.1133(4) 1.0379(4) 0.2682(3) 0.0238(12) Uani 1 1 d .
H17 H 1.0945 1.0350 0.3159 0.029 Uiso 1 1 calc R
C18 C 1.1755(4) 1.1316(4) 0.2624(3) 0.0309(14) Uani 1 1 d .
H18 H 1.1995 1.1926 0.3058 0.037 Uiso 1 1 calc R
C19 C 1.2026(4) 1.1364(4) 0.1938(3) 0.0290(14) Uani 1 1 d .
H19 H 1.2468 1.2008 0.1903 0.035 Uiso 1 1 calc R
C20 C 1.1665(4) 1.0490(4) 0.1301(3) 0.0278(13) Uani 1 1 d .
H20 H 1.1843 1.0535 0.0821 0.033 Uiso 1 1 calc R
C21 C 1.1038(3) 0.9537(4) 0.1354(3) 0.0225(12) Uani 1 1 d .
H21 H 1.0793 0.8933 0.0912 0.027 Uiso 1 1 calc R
C22 C 0.7757(4) 0.9825(4) 0.0915(3) 0.0183(11) Uani 1 1 d .
C23 C 0.8735(4) 1.0447(4) 0.0907(3) 0.0235(12) Uani 1 1 d .
H23 H 0.9327 1.0212 0.1006 0.028 Uiso 1 1 calc R
C24 C 0.8855(4) 1.1414(4) 0.0754(3) 0.0281(13) Uani 1 1 d .
H24 H 0.9528 1.1835 0.0746 0.034 Uiso 1 1 calc R
C25 C 0.8012(4) 1.1765(4) 0.0617(3) 0.0378(15) Uani 1 1 d .
H25 H 0.8097 1.2426 0.0511 0.045 Uiso 1 1 calc R
C26 C 0.7044(5) 1.1156(4) 0.0633(4) 0.0517(19) Uani 1 1 d .
H26 H 0.6456 1.1397 0.0540 0.062 Uiso 1 1 calc R
C27 C 0.6920(4) 1.0191(4) 0.0784(3) 0.0357(15) Uani 1 1 d .
H27 H 0.6248 0.9776 0.0797 0.043 Uiso 1 1 calc R
C28 C 0.6172(4) 0.7931(3) 0.0822(3) 0.0175(11) Uani 1 1 d .
C29 C 0.5495(4) 0.7346(4) 0.0036(3) 0.0251(13) Uani 1 1 d .
H29 H 0.5788 0.7246 -0.0384 0.030 Uiso 1 1 calc R
C30 C 0.4391(4) 0.6903(4) -0.0145(3) 0.0285(13) Uani 1 1 d .
H30 H 0.3930 0.6505 -0.0687 0.034 Uiso 1 1 calc R
C31 C 0.3962(4) 0.7042(4) 0.0468(3) 0.0284(14) Uani 1 1 d .
H31 H 0.3208 0.6729 0.0349 0.034 Uiso 1 1 calc R
C32 C 0.4621(4) 0.7628(4) 0.1239(3) 0.0316(14) Uani 1 1 d .
H32 H 0.4317 0.7736 0.1652 0.038 Uiso 1 1 calc R
C33 C 0.5720(4) 0.8068(4) 0.1435(3) 0.0256(13) Uani 1 1 d .
H33 H 0.6171 0.8461 0.1980 0.031 Uiso 1 1 calc R
C34 C 0.6329(4) 0.5519(4) 0.1930(3) 0.0210(12) Uani 1 1 d .
C35 C 0.5351(4) 0.5484(4) 0.1396(3) 0.0225(12) Uani 1 1 d .
H35 H 0.5351 0.5883 0.1006 0.027 Uiso 1 1 calc R
C36 C 0.4375(4) 0.4875(4) 0.1424(3) 0.0279(13) Uani 1 1 d .
H36 H 0.3713 0.4869 0.1063 0.034 Uiso 1 1 calc R
C37 C 0.4372(4) 0.4279(4) 0.1979(3) 0.0403(16) Uani 1 1 d .
H37 H 0.3706 0.3863 0.2002 0.048 Uiso 1 1 calc R
C38 C 0.5331(4) 0.4284(4) 0.2500(4) 0.0452(17) Uani 1 1 d .
H38 H 0.5324 0.3861 0.2873 0.054 Uiso 1 1 calc R
C39 C 0.6306(4) 0.4904(4) 0.2480(3) 0.0303(14) Uani 1 1 d .
H39 H 0.6965 0.4910 0.2845 0.036 Uiso 1 1 calc R
C40 C 0.8541(4) 0.5839(4) 0.2470(3) 0.0218(12) Uani 1 1 d .
C41 C 0.8644(4) 0.4914(4) 0.2112(3) 0.0258(13) Uani 1 1 d .
H41 H 0.8218 0.4553 0.1554 0.031 Uiso 1 1 calc R
C42 C 0.9361(4) 0.4533(4) 0.2566(4) 0.0327(14) Uani 1 1 d .
H42 H 0.9413 0.3900 0.2323 0.039 Uiso 1 1 calc R
C43 C 1.0005(4) 0.5060(4) 0.3372(4) 0.0392(16) Uani 1 1 d .
H43 H 1.0506 0.4796 0.3675 0.047 Uiso 1 1 calc R
C44 C 0.9922(4) 0.5960(4) 0.3735(4) 0.0373(15) Uani 1 1 d .
H44 H 1.0360 0.6318 0.4291 0.045 Uiso 1 1 calc R
C45 C 0.9193(4) 0.6352(4) 0.3286(3) 0.0275(13) Uani 1 1 d .
H45 H 0.9141 0.6978 0.3541 0.033 Uiso 1 1 calc R
C46 C 0.7678(4) 0.9713(4) 0.3615(3) 0.0167(11) Uani 1 1 d .
C47 C 0.7758(4) 1.0694(4) 0.3473(3) 0.0198(12) Uani 1 1 d .
C48 C 0.6809(4) 1.0918(4) 0.3215(3) 0.0240(12) Uani 1 1 d .
H48 H 0.6850 1.1553 0.3072 0.029 Uiso 1 1 calc R
C49 C 0.5809(4) 1.0241(4) 0.3161(3) 0.0230(12) Uani 1 1 d .
C50 C 0.5807(4) 0.9401(4) 0.3473(3) 0.0217(12) Uani 1 1 d .
H50 H 0.5158 0.8991 0.3524 0.026 Uiso 1 1 calc R
C51 C 0.6714(4) 0.9122(4) 0.3721(3) 0.0204(12) Uani 1 1 d .
C52 C 0.6629(4) 0.8221(4) 0.4138(3) 0.0223(12) Uani 1 1 d .
C53 C 0.6610(4) 0.7233(4) 0.3589(3) 0.0321(14) Uani 1 1 d .
H53A H 0.6467 0.6661 0.3849 0.048 Uiso 1 1 calc R
H53B H 0.7310 0.7363 0.3517 0.048 Uiso 1 1 calc R
H53C H 0.6040 0.7046 0.3051 0.048 Uiso 1 1 calc R
C54 C 0.7578(4) 0.8574(4) 0.4957(3) 0.0314(14) Uani 1 1 d .
H54A H 0.7526 0.9140 0.5332 0.047 Uiso 1 1 calc R
H54B H 0.8260 0.8818 0.4858 0.047 Uiso 1 1 calc R
H54C H 0.7554 0.7989 0.5203 0.047 Uiso 1 1 calc R
C55 C 0.5608(4) 0.7912(4) 0.4365(3) 0.0314(14) Uani 1 1 d .
H55A H 0.5547 0.8535 0.4661 0.047 Uiso 1 1 calc R
H55B H 0.5653 0.7434 0.4715 0.047 Uiso 1 1 calc R
H55C H 0.4971 0.7568 0.3862 0.047 Uiso 1 1 calc R
C56 C 0.8824(4) 1.1592(4) 0.3626(3) 0.0220(12) Uani 1 1 d .
C57 C 0.9189(4) 1.1470(4) 0.2889(3) 0.0353(14) Uani 1 1 d .
H57A H 0.9867 1.2043 0.3002 0.053 Uiso 1 1 calc R
H57B H 0.8634 1.1483 0.2402 0.053 Uiso 1 1 calc R
H57C H 0.9303 1.0807 0.2789 0.053 Uiso 1 1 calc R
C58 C 0.9719(4) 1.1662(4) 0.4415(3) 0.0268(13) Uani 1 1 d .
H58A H 0.9856 1.1009 0.4363 0.040 Uiso 1 1 calc R
H58B H 0.9489 1.1786 0.4888 0.040 Uiso 1 1 calc R
H58C H 1.0382 1.2236 0.4497 0.040 Uiso 1 1 calc R
C59 C 0.8699(4) 1.2661(4) 0.3772(3) 0.0325(14) Uani 1 1 d .
H59A H 0.8328 1.2712 0.4167 0.049 Uiso 1 1 calc R
H59B H 0.8275 1.2740 0.3250 0.049 Uiso 1 1 calc R
H59C H 0.9415 1.3211 0.3990 0.049 Uiso 1 1 calc R
C60 C 0.4800(4) 1.0519(4) 0.2828(3) 0.0256(13) Uani 1 1 d .
C61 C 0.4671(4) 1.0616(5) 0.1943(3) 0.0460(17) Uani 1 1 d .
H61A H 0.4583 0.9951 0.1595 0.069 Uiso 1 1 calc R
H61B H 0.5315 1.1159 0.1953 0.069 Uiso 1 1 calc R
H61C H 0.4034 1.0798 0.1722 0.069 Uiso 1 1 calc R
C62 C 0.4945(4) 1.1567(4) 0.3363(3) 0.0441(16) Uani 1 1 d .
H62A H 0.4329 1.1770 0.3121 0.066 Uiso 1 1 calc R
H62B H 0.5612 1.2096 0.3392 0.066 Uiso 1 1 calc R
H62C H 0.4987 1.1506 0.3918 0.066 Uiso 1 1 calc R
C63 C 0.3780(4) 0.9708(4) 0.2826(3) 0.0406(16) Uani 1 1 d .
H63A H 0.3872 0.9645 0.3387 0.061 Uiso 1 1 calc R
H63B H 0.3652 0.9035 0.2468 0.061 Uiso 1 1 calc R
H63C H 0.3162 0.9923 0.2623 0.061 Uiso 1 1 calc R
C64 C 0.2130(4) 0.4488(6) 0.4968(4) 0.108(3) Uiso 1 1 d G
H64 H 0.1566 0.4182 0.5158 0.130 Uiso 1 1 calc R
C65 C 0.2810(6) 0.5517(6) 0.5338(3) 0.129(4) Uiso 1 1 d G
H65 H 0.2710 0.5914 0.5781 0.155 Uiso 1 1 calc R
C66 C 0.3635(6) 0.5965(4) 0.5060(5) 0.351(10) Uiso 1 1 d G
H66 H 0.4100 0.6668 0.5313 0.421 Uiso 1 1 calc R
C67 C 0.3781(5) 0.5384(7) 0.4412(5) 0.222(6) Uiso 1 1 d G
H67 H 0.4345 0.5690 0.4222 0.266 Uiso 1 1 calc R
C68 C 0.3101(7) 0.4355(7) 0.4041(3) 0.173(5) Uiso 1 1 d G
H68 H 0.3201 0.3958 0.3598 0.208 Uiso 1 1 calc R
C69 C 0.2275(6) 0.3907(4) 0.4319(4) 0.180(5) Uiso 1 1 d G
H69 H 0.1811 0.3204 0.4066 0.216 Uiso 1 1 calc R

loop_
_atom_site_aniso_label
_atom_site_aniso_U_11
_atom_site_aniso_U_22
_atom_site_aniso_U_33
_atom_site_aniso_U_23
_atom_site_aniso_U_13
_atom_site_aniso_U_12
Co1 0.0147(4) 0.0165(4) 0.0193(4) 0.0045(3) 0.0041(3) 0.0059(3)
P1 0.0145(7) 0.0153(7) 0.0171(7) 0.0023(6) 0.0029(6) 0.0041(6)
P2 0.0147(7) 0.0165(7) 0.0200(8) 0.0043(6) 0.0031(6) 0.0052(6)
P3 0.0163(7) 0.0161(7) 0.0210(8) 0.0047(6) 0.0030(6) 0.0047(6)
S1 0.0172(7) 0.0244(8) 0.0226(8) 0.0045(6) 0.0043(6) 0.0084(6)
B1 0.015(3) 0.013(3) 0.020(3) 0.004(3) 0.005(3) 0.007(2)
C1 0.012(3) 0.021(3) 0.020(3) 0.004(2) 0.005(2) 0.007(2)
C2 0.026(3) 0.021(3) 0.018(3) 0.004(2) 0.003(2) 0.008(2)
C3 0.032(3) 0.017(3) 0.031(3) -0.001(3) 0.009(3) 0.009(3)
C4 0.031(3) 0.025(3) 0.025(3) -0.004(3) 0.011(3) 0.005(3)
C5 0.027(3) 0.032(3) 0.020(3) 0.003(3) 0.010(3) 0.008(3)
C6 0.020(3) 0.022(3) 0.024(3) 0.006(3) 0.006(2) 0.010(2)
C7 0.020(3) 0.014(3) 0.020(3) 0.004(2) 0.004(2) 0.007(2)
C8 0.013(2) 0.021(3) 0.012(3) 0.003(2) 0.000(2) 0.009(2)
C9 0.017(3) 0.012(3) 0.026(3) 0.004(2) 0.002(2) 0.008(2)
C10 0.017(3) 0.018(3) 0.012(3) 0.003(2) 0.004(2) 0.003(2)
C11 0.022(3) 0.019(3) 0.015(3) 0.003(2) 0.003(2) 0.007(2)
C12 0.023(3) 0.033(3) 0.014(3) 0.002(3) 0.000(2) 0.006(3)
C13 0.025(3) 0.031(3) 0.023(3) 0.006(3) 0.002(3) 0.011(3)
C14 0.018(3) 0.031(3) 0.030(3) 0.004(3) 0.001(2) 0.014(3)
C15 0.018(3) 0.024(3) 0.018(3) 0.002(2) 0.000(2) 0.006(2)
C16 0.011(2) 0.020(3) 0.015(3) 0.004(2) 0.004(2) 0.008(2)
C17 0.025(3) 0.024(3) 0.018(3) 0.003(3) 0.003(2) 0.009(3)
C18 0.031(3) 0.022(3) 0.029(3) 0.007(3) 0.004(3) 0.002(3)
C19 0.024(3) 0.025(3) 0.036(4) 0.018(3) 0.005(3) 0.005(3)
C20 0.021(3) 0.042(4) 0.026(3) 0.021(3) 0.010(3) 0.012(3)
C21 0.013(3) 0.024(3) 0.030(3) 0.009(3) 0.004(2) 0.010(2)
C22 0.020(3) 0.017(3) 0.013(3) -0.001(2) 0.002(2) 0.006(2)
C23 0.026(3) 0.018(3) 0.025(3) 0.008(2) 0.007(3) 0.007(2)
C24 0.025(3) 0.024(3) 0.031(3) 0.007(3) 0.009(3) 0.004(3)
C25 0.045(4) 0.024(3) 0.049(4) 0.019(3) 0.014(3) 0.017(3)
C26 0.039(4) 0.037(4) 0.089(5) 0.031(4) 0.015(4) 0.027(3)
C27 0.026(3) 0.023(3) 0.062(4) 0.016(3) 0.017(3) 0.009(3)
C28 0.016(3) 0.010(3) 0.026(3) 0.005(2) 0.004(2) 0.008(2)
C29 0.026(3) 0.019(3) 0.030(3) 0.005(3) 0.005(3) 0.013(3)
C30 0.022(3) 0.016(3) 0.037(4) 0.002(3) -0.003(3) 0.007(2)
C31 0.013(3) 0.021(3) 0.047(4) 0.012(3) 0.003(3) 0.006(2)
C32 0.028(3) 0.033(4) 0.042(4) 0.015(3) 0.016(3) 0.017(3)
C33 0.017(3) 0.020(3) 0.037(4) 0.007(3) 0.006(3) 0.006(2)
C34 0.020(3) 0.016(3) 0.023(3) 0.003(2) 0.002(2) 0.006(2)
C35 0.019(3) 0.020(3) 0.025(3) 0.008(2) 0.003(2) 0.004(2)
C36 0.019(3) 0.024(3) 0.037(4) 0.010(3) 0.003(3) 0.008(2)
C37 0.023(3) 0.037(4) 0.054(4) 0.026(3) 0.009(3) -0.001(3)
C38 0.029(3) 0.043(4) 0.066(5) 0.040(4) 0.013(3) 0.006(3)
C39 0.018(3) 0.032(3) 0.037(4) 0.019(3) 0.004(3) 0.003(3)
C40 0.014(3) 0.020(3) 0.029(3) 0.013(3) 0.005(2) 0.004(2)
C41 0.019(3) 0.027(3) 0.030(3) 0.013(3) 0.008(3) 0.005(2)
C42 0.031(3) 0.025(3) 0.055(4) 0.021(3) 0.021(3) 0.018(3)
C43 0.023(3) 0.040(4) 0.052(4) 0.027(3) 0.003(3) 0.010(3)
C44 0.028(3) 0.034(4) 0.041(4) 0.022(3) -0.001(3) 0.004(3)
C45 0.020(3) 0.024(3) 0.028(3) 0.010(3) 0.002(3) -0.002(2)
C46 0.017(3) 0.019(3) 0.011(3) 0.003(2) 0.005(2) 0.003(2)
C47 0.017(3) 0.027(3) 0.014(3) 0.003(2) 0.006(2) 0.008(2)
C48 0.027(3) 0.020(3) 0.023(3) 0.008(2) 0.007(3) 0.007(2)
C49 0.012(3) 0.034(3) 0.021(3) 0.003(3) 0.002(2) 0.011(2)
C50 0.017(3) 0.026(3) 0.025(3) 0.011(3) 0.010(2) 0.007(2)
C51 0.017(3) 0.021(3) 0.016(3) 0.003(2) 0.000(2) 0.004(2)
C52 0.020(3) 0.024(3) 0.024(3) 0.012(3) 0.007(2) 0.008(2)
C53 0.031(3) 0.023(3) 0.036(4) 0.010(3) 0.008(3) 0.003(3)
C54 0.029(3) 0.037(4) 0.027(3) 0.014(3) 0.007(3) 0.010(3)
C55 0.021(3) 0.039(4) 0.039(4) 0.019(3) 0.010(3) 0.013(3)
C56 0.019(3) 0.026(3) 0.018(3) 0.007(2) 0.006(2) 0.004(2)
C57 0.030(3) 0.033(4) 0.038(4) 0.011(3) 0.014(3) 0.003(3)
C58 0.021(3) 0.025(3) 0.027(3) 0.002(3) 0.004(3) 0.004(2)
C59 0.022(3) 0.024(3) 0.043(4) 0.013(3) 0.003(3) 0.002(3)
C60 0.017(3) 0.032(3) 0.029(3) 0.011(3) 0.005(2) 0.012(3)
C61 0.029(3) 0.074(5) 0.046(4) 0.032(4) 0.009(3) 0.030(3)
C62 0.033(3) 0.040(4) 0.058(4) 0.005(3) 0.010(3) 0.020(3)
C63 0.014(3) 0.039(4) 0.064(4) 0.018(3) 0.003(3) 0.012(3)

loop_
_atom_type_symbol
_atom_type_description
_atom_type_scat_dispersion_real
_atom_type_scat_dispersion_imag
_atom_type_scat_source
C C 0.0033 0.0016 'International Tables Vol C Tables 4.2.6.8 and 6.1.1.4'
H H 0.0000 0.0000 'International Tables Vol C Tables 4.2.6.8 and 6.1.1.4'
B B 0.0013 0.0007 'International Tables Vol C Tables 4.2.6.8 and 6.1.1.4'
P P 0.1023 0.0942 'International Tables Vol C Tables 4.2.6.8 and 6.1.1.4'
S S 0.1246 0.1234 'International Tables Vol C Tables 4.2.6.8 and 6.1.1.4'
Co Co 0.3494 0.9721 'International Tables Vol C Tables 4.2.6.8 and 6.1.1.4'

loop_
_geom_angle_atom_site_label_1
_geom_angle_atom_site_label_2
_geom_angle_atom_site_label_3
_geom_angle
_geom_angle_publ_flag
S1 Co1 P2 125.24(5) y
S1 Co1 P1 109.46(5) y
P2 Co1 P1 96.11(5) y
S1 Co1 P3 128.37(6) y
P2 Co1 P3 96.30(5) y
P1 Co1 P3 92.81(5) y
C7 P1 C16 107.2(2) ?
C7 P1 C10 107.1(2) ?
C16 P1 C10 99.0(2) ?
C7 P1 Co1 106.38(15) ?
C16 P1 Co1 113.79(14) ?
C10 P1 Co1 122.39(16) ?
C28 P2 C8 109.2(2) ?
C28 P2 C22 102.0(2) ?
C8 P2 C22 105.4(2) ?
C28 P2 Co1 106.33(16) ?
C8 P2 Co1 105.73(14) ?
C22 P2 Co1 127.38(15) ?
C9 P3 C40 108.0(2) ?
C9 P3 C34 105.4(2) ?
C40 P3 C34 101.0(2) ?
C9 P3 Co1 104.63(15) ?
C40 P3 Co1 108.14(16) ?
C34 P3 Co1 128.47(16) ?
C46 S1 Co1 111.27(15) y
C1 B1 C9 109.1(4) ?
C1 B1 C8 109.5(4) ?
C9 B1 C8 110.1(4) ?
C1 B1 C7 104.5(3) ?
C9 B1 C7 111.2(4) ?
C8 B1 C7 112.2(4) ?
C6 C1 C2 115.0(4) ?
C6 C1 B1 124.7(4) ?
C2 C1 B1 120.2(4) ?
C3 C2 C1 122.4(5) ?
C3 C2 H2 118.8 ?
C1 C2 H2 118.8 ?
C4 C3 C2 120.3(5) ?
C4 C3 H3 119.9 ?
C2 C3 H3 119.9 ?
C3 C4 C5 119.0(5) ?
C3 C4 H4 120.5 ?
C5 C4 H4 120.5 ?
C4 C5 C6 119.5(5) ?
C4 C5 H5 120.2 ?
C6 C5 H5 120.2 ?
C1 C6 C5 123.7(5) ?
C1 C6 H6 118.2 ?
C5 C6 H6 118.2 ?
B1 C7 P1 117.9(3) ?
B1 C7 H7A 107.8 ?
P1 C7 H7A 107.8 ?
B1 C7 H7B 107.8 ?
P1 C7 H7B 107.8 ?
H7A C7 H7B 107.2 ?
B1 C8 P2 118.4(3) ?
B1 C8 H8A 107.7 ?
P2 C8 H8A 107.7 ?
B1 C8 H8B 107.7 ?
P2 C8 H8B 107.7 ?
H8A C8 H8B 107.1 ?
B1 C9 P3 118.2(3) ?
B1 C9 H9A 107.8 ?
P3 C9 H9A 107.8 ?
B1 C9 H9B 107.8 ?
P3 C9 H9B 107.8 ?
H9A C9 H9B 107.1 ?
C11 C10 C15 119.0(4) ?
C11 C10 P1 120.0(4) ?
C15 C10 P1 121.0(4) ?
C12 C11 C10 120.1(5) ?
C12 C11 H11 120.0 ?
C10 C11 H11 120.0 ?
C11 C12 C13 119.8(5) ?
C11 C12 H12 120.1 ?
C13 C12 H12 120.1 ?
C14 C13 C12 120.3(5) ?
C14 C13 H13 119.8 ?
C12 C13 H13 119.8 ?
C13 C14 C15 120.2(5) ?
C13 C14 H14 119.9 ?
C15 C14 H14 119.9 ?
C14 C15 C10 120.6(5) ?
C14 C15 H15 119.7 ?
C10 C15 H15 119.7 ?
C21 C16 C17 118.2(5) ?
C21 C16 P1 123.9(4) ?
C17 C16 P1 117.8(4) ?
C18 C17 C16 121.3(5) ?
C18 C17 H17 119.3 ?
C16 C17 H17 119.3 ?
C19 C18 C17 119.7(5) ?
C19 C18 H18 120.1 ?
C17 C18 H18 120.1 ?
C18 C19 C20 120.5(5) ?
C18 C19 H19 119.7 ?
C20 C19 H19 119.7 ?
C19 C20 C21 120.3(5) ?
C19 C20 H20 119.9 ?
C21 C20 H20 119.9 ?
C16 C21 C20 120.0(5) ?
C16 C21 H21 120.0 ?
C20 C21 H21 120.0 ?
C27 C22 C23 118.7(5) ?
C27 C22 P2 122.1(4) ?
C23 C22 P2 119.2(4) ?
C22 C23 C24 120.3(5) ?
C22 C23 H23 119.9 ?
C24 C23 H23 119.9 ?
C25 C24 C23 120.5(5) ?
C25 C24 H24 119.8 ?
C23 C24 H24 119.8 ?
C24 C25 C26 119.5(5) ?
C24 C25 H25 120.3 ?
C26 C25 H25 120.3 ?
C25 C26 C27 120.2(5) ?
C25 C26 H26 119.9 ?
C27 C26 H26 119.9 ?
C22 C27 C26 120.9(5) ?
C22 C27 H27 119.6 ?
C26 C27 H27 119.6 ?
C29 C28 C33 118.8(4) ?
C29 C28 P2 124.2(4) ?
C33 C28 P2 117.0(4) ?
C28 C29 C30 120.6(5) ?
C28 C29 H29 119.7 ?
C30 C29 H29 119.7 ?
C31 C30 C29 119.8(5) ?
C31 C30 H30 120.1 ?
C29 C30 H30 120.1 ?
C32 C31 C30 119.9(5) ?
C32 C31 H31 120.0 ?
C30 C31 H31 120.0 ?
C31 C32 C33 121.3(5) ?
C31 C32 H32 119.4 ?
C33 C32 H32 119.4 ?
C32 C33 C28 119.6(5) ?
C32 C33 H33 120.2 ?
C28 C33 H33 120.2 ?
C35 C34 C39 118.3(4) ?
C35 C34 P3 120.1(4) ?
C39 C34 P3 121.5(4) ?
C36 C35 C34 121.1(5) ?
C36 C35 H35 119.5 ?
C34 C35 H35 119.5 ?
C37 C36 C35 119.6(5) ?
C37 C36 H36 120.2 ?
C35 C36 H36 120.2 ?
C38 C37 C36 120.3(5) ?
C38 C37 H37 119.9 ?
C36 C37 H37 119.9 ?
C37 C38 C39 120.1(5) ?
C37 C38 H38 119.9 ?
C39 C38 H38 119.9 ?
C38 C39 C34 120.6(5) ?
C38 C39 H39 119.7 ?
C34 C39 H39 119.7 ?
C45 C40 C41 117.9(4) ?
C45 C40 P3 119.5(4) ?
C41 C40 P3 122.6(4) ?
C42 C41 C40 120.3(5) ?
C42 C41 H41 119.9 ?
C40 C41 H41 119.9 ?
C41 C42 C43 120.7(5) ?
C41 C42 H42 119.7 ?
C43 C42 H42 119.7 ?
C44 C43 C42 120.2(5) ?
C44 C43 H43 119.9 ?
C42 C43 H43 119.9 ?
C43 C44 C45 119.8(5) ?
C43 C44 H44 120.1 ?
C45 C44 H44 120.1 ?
C44 C45 C40 121.1(5) ?
C44 C45 H45 119.5 ?
C40 C45 H45 119.5 ?
C47 C46 C51 117.8(4) ?
C47 C46 S1 119.9(3) ?
C51 C46 S1 122.2(4) ?
C48 C47 C46 118.5(4) ?
C48 C47 C56 115.9(4) ?
C46 C47 C56 125.5(4) ?
C49 C48 C47 122.4(5) ?
C49 C48 H48 118.8 ?
C47 C48 H48 118.8 ?
C50 C49 C48 116.9(4) ?
C50 C49 C60 123.9(4) ?
C48 C49 C60 119.0(5) ?
C49 C50 C51 123.0(5) ?
C49 C50 H50 118.5 ?
C51 C50 H50 118.5 ?
C50 C51 C46 118.6(4) ?
C50 C51 C52 117.4(4) ?
C46 C51 C52 123.9(4) ?
C54 C52 C55 105.4(4) ?
C54 C52 C53 110.0(4) ?
C55 C52 C53 107.0(4) ?
C54 C52 C51 109.4(4) ?
C55 C52 C51 112.4(4) ?
C53 C52 C51 112.4(4) ?
C52 C53 H53A 109.5 ?
C52 C53 H53B 109.5 ?
H53A C53 H53B 109.5 ?
C52 C53 H53C 109.5 ?
H53A C53 H53C 109.5 ?
H53B C53 H53C 109.5 ?
C52 C54 H54A 109.5 ?
C52 C54 H54B 109.5 ?
H54A C54 H54B 109.5 ?
C52 C54 H54C 109.5 ?
H54A C54 H54C 109.5 ?
H54B C54 H54C 109.5 ?
C52 C55 H55A 109.5 ?
C52 C55 H55B 109.5 ?
H55A C55 H55B 109.5 ?
C52 C55 H55C 109.5 ?
H55A C55 H55C 109.5 ?
H55B C55 H55C 109.5 ?
C57 C56 C58 110.6(4) ?
C57 C56 C59 107.0(4) ?
C58 C56 C59 104.7(4) ?
C57 C56 C47 111.0(4) ?
C58 C56 C47 111.3(4) ?
C59 C56 C47 112.0(4) ?
C56 C57 H57A 109.5 ?
C56 C57 H57B 109.5 ?
H57A C57 H57B 109.5 ?
C56 C57 H57C 109.5 ?
H57A C57 H57C 109.5 ?
H57B C57 H57C 109.5 ?
C56 C58 H58A 109.5 ?
C56 C58 H58B 109.5 ?
H58A C58 H58B 109.5 ?
C56 C58 H58C 109.5 ?
H58A C58 H58C 109.5 ?
H58B C58 H58C 109.5 ?
C56 C59 H59A 109.5 ?
C56 C59 H59B 109.5 ?
H59A C59 H59B 109.5 ?
C56 C59 H59C 109.5 ?
H59A C59 H59C 109.5 ?
H59B C59 H59C 109.5 ?
C63 C60 C62 107.9(4) ?
C63 C60 C49 112.2(4) ?
C62 C60 C49 109.8(4) ?
C63 C60 C61 110.0(4) ?
C62 C60 C61 108.6(4) ?
C49 C60 C61 108.3(4) ?
C60 C61 H61A 109.5 ?
C60 C61 H61B 109.5 ?
H61A C61 H61B 109.5 ?
C60 C61 H61C 109.5 ?
H61A C61 H61C 109.5 ?
H61B C61 H61C 109.5 ?
C60 C62 H62A 109.5 ?
C60 C62 H62B 109.5 ?
H62A C62 H62B 109.5 ?
C60 C62 H62C 109.5 ?
H62A C62 H62C 109.5 ?
H62B C62 H62C 109.5 ?
C60 C63 H63A 109.5 ?
C60 C63 H63B 109.5 ?
H63A C63 H63B 109.5 ?
C60 C63 H63C 109.5 ?
H63A C63 H63C 109.5 ?
H63B C63 H63C 109.5 ?
C65 C64 C69 120.0 ?
C65 C64 H64 120.0 ?
C69 C64 H64 120.0 ?
C66 C65 C64 120.0 ?
C66 C65 H65 120.0 ?
C64 C65 H65 120.0 ?
C65 C66 C67 120.0 ?
C65 C66 H66 120.0 ?
C67 C66 H66 120.0 ?
C68 C67 C66 120.0 ?
C68 C67 H67 120.0 ?
C66 C67 H67 120.0 ?
C69 C68 C67 120.0 ?
C69 C68 H68 120.0 ?
C67 C68 H68 120.0 ?
C68 C69 C64 120.0 ?
C68 C69 H69 120.0 ?
C64 C69 H69 120.0 ?

loop_
_geom_bond_atom_site_label_1
_geom_bond_atom_site_label_2
_geom_bond_distance
_geom_bond_publ_flag
Co1 S1 2.2070(14) y
Co1 P2 2.3511(14) y
Co1 P1 2.3537(14) y
Co1 P3 2.3867(14) y
P1 C7 1.810(4) ?
P1 C16 1.826(5) ?
P1 C10 1.838(5) ?
P2 C28 1.818(5) ?
P2 C8 1.823(4) ?
P2 C22 1.842(5) ?
P3 C9 1.800(5) ?
P3 C40 1.815(5) ?
P3 C34 1.821(5) ?
S1 C46 1.784(5) y
B1 C1 1.633(7) ?
B1 C9 1.663(7) ?
B1 C8 1.673(6) ?
B1 C7 1.679(6) ?
C1 C6 1.382(6) ?
C1 C2 1.407(6) ?
C2 C3 1.381(6) ?
C2 H2 0.9500 ?
C3 C4 1.380(6) ?
C3 H3 0.9500 ?
C4 C5 1.380(6) ?
C4 H4 0.9500 ?
C5 C6 1.383(6) ?
C5 H5 0.9500 ?
C6 H6 0.9500 ?
C7 H7A 0.9900 ?
C7 H7B 0.9900 ?
C8 H8A 0.9900 ?
C8 H8B 0.9900 ?
C9 H9A 0.9900 ?
C9 H9B 0.9900 ?
C10 C11 1.389(6) ?
C10 C15 1.393(6) ?
C11 C12 1.388(6) ?
C11 H11 0.9500 ?
C12 C13 1.393(6) ?
C12 H12 0.9500 ?
C13 C14 1.362(6) ?
C13 H13 0.9500 ?
C14 C15 1.384(6) ?
C14 H14 0.9500 ?
C15 H15 0.9500 ?
C16 C21 1.391(6) ?
C16 C17 1.396(6) ?
C17 C18 1.376(6) ?
C17 H17 0.9500 ?
C18 C19 1.367(6) ?
C18 H18 0.9500 ?
C19 C20 1.373(7) ?
C19 H19 0.9500 ?
C20 C21 1.392(6) ?
C20 H20 0.9500 ?
C21 H21 0.9500 ?
C22 C27 1.373(6) ?
C22 C23 1.381(6) ?
C23 C24 1.390(6) ?
C23 H23 0.9500 ?
C24 C25 1.368(6) ?
C24 H24 0.9500 ?
C25 C26 1.371(7) ?
C25 H25 0.9500 ?
C26 C27 1.385(7) ?
C26 H26 0.9500 ?
C27 H27 0.9500 ?
C28 C29 1.382(6) ?
C28 C33 1.406(6) ?
C29 C30 1.387(6) ?
C29 H29 0.9500 ?
C30 C31 1.385(6) ?
C30 H30 0.9500 ?
C31 C32 1.358(7) ?
C31 H31 0.9500 ?
C32 C33 1.376(6) ?
C32 H32 0.9500 ?
C33 H33 0.9500 ?
C34 C35 1.391(6) ?
C34 C39 1.393(6) ?
C35 C36 1.388(6) ?
C35 H35 0.9500 ?
C36 C37 1.380(6) ?
C36 H36 0.9500 ?
C37 C38 1.378(7) ?
C37 H37 0.9500 ?
C38 C39 1.387(6) ?
C38 H38 0.9500 ?
C39 H39 0.9500 ?
C40 C45 1.394(6) ?
C40 C41 1.408(6) ?
C41 C42 1.377(6) ?
C41 H41 0.9500 ?
C42 C43 1.382(7) ?
C42 H42 0.9500 ?
C43 C44 1.367(7) ?
C43 H43 0.9500 ?
C44 C45 1.394(6) ?
C44 H44 0.9500 ?
C45 H45 0.9500 ?
C46 C47 1.408(6) ?
C46 C51 1.427(6) ?
C47 C48 1.406(6) ?
C47 C56 1.549(6) ?
C48 C49 1.395(6) ?
C48 H48 0.9500 ?
C49 C50 1.371(6) ?
C49 C60 1.537(6) ?
C50 C51 1.396(6) ?
C50 H50 0.9500 ?
C51 C52 1.546(6) ?
C52 C54 1.535(6) ?
C52 C55 1.536(6) ?
C52 C53 1.542(6) ?
C53 H53A 0.9800 ?
C53 H53B 0.9800 ?
C53 H53C 0.9800 ?
C54 H54A 0.9800 ?
C54 H54B 0.9800 ?
C54 H54C 0.9800 ?
C55 H55A 0.9800 ?
C55 H55B 0.9800 ?
C55 H55C 0.9800 ?
C56 C57 1.524(6) ?
C56 C58 1.541(6) ?
C56 C59 1.542(6) ?
C57 H57A 0.9800 ?
C57 H57B 0.9800 ?
C57 H57C 0.9800 ?
C58 H58A 0.9800 ?
C58 H58B 0.9800 ?
C58 H58C 0.9800 ?
C59 H59A 0.9800 ?
C59 H59B 0.9800 ?
C59 H59C 0.9800 ?
C60 C63 1.527(6) ?
C60 C62 1.533(6) ?
C60 C61 1.547(7) ?
C61 H61A 0.9800 ?
C61 H61B 0.9800 ?
C61 H61C 0.9800 ?
C62 H62A 0.9800 ?
C62 H62B 0.9800 ?
C62 H62C 0.9800 ?
C63 H63A 0.9800 ?
C63 H63B 0.9800 ?
C63 H63C 0.9800 ?
C64 C65 1.3900 ?
C64 C69 1.3900 ?
C64 H64 0.9500 ?
C65 C66 1.3900 ?
C65 H65 0.9500 ?
C66 C67 1.3900 ?
C66 H66 0.9500 ?
C67 C68 1.3900 ?
C67 H67 0.9500 ?
C68 C69 1.3900 ?
C68 H68 0.9500 ?
C69 H69 0.9500 ?
